data_1574190
loop_
_publ_author_name
'Cui, Jialin'
'Wang, Hui'
'Liu, Hui'
'Yu, Hailong'
'Wang, Wei'
'Wang, Yu'
'Zhao, Yingjie'

_publ_section_title
;
 Single-crystal chiral two-dimensional supramolecular organic frameworks
 for tunable circularly polarized luminescence
;
_journal_issue 17
_journal_name_full 'Chemical Science'
_journal_page_first 7513
_journal_page_last 7522
_journal_paper_doi 10.1039/D4SC08811E
_journal_volume 16
_journal_year 2025
_chemical_absolute_configuration ad
_chemical_formula_moiety '2(C20 H14 N2 O4), C H2 Cl2, C16 H10, 3.88[CH2Cl2]'
_chemical_formula_sum 'C57 H40 Cl2 N4 O8'
_chemical_formula_weight 979.83
_space_group_crystal_system trigonal
_space_group_IT_number 146
_space_group_name_Hall 'R 3'
_space_group_name_H-M_alt 'R 3 :H'
_atom_sites_solution_hydrogens geom
_atom_sites_solution_primary dual
_atom_sites_solution_secondary difmap
_audit_creation_date 2024-09-23
_audit_creation_method
;
Olex2 1.5
(compiled 2022.04.07 svn.rca3783a0 for OlexSys, GUI svn.r6498)
;
_audit_update_record
;
2024-10-15 deposited with the CCDC.	2025-03-19 downloaded from the CCDC.
;
_cell_angle_alpha 90
_cell_angle_beta 90
_cell_angle_gamma 120
_cell_formula_units_Z 9
_cell_length_a 24.6536(8)
_cell_length_b 24.6536(8)
_cell_length_c 25.2258(12)
_cell_measurement_reflns_used 9907
_cell_measurement_temperature 298(2)
_cell_measurement_theta_max 26.776
_cell_measurement_theta_min 2.422
_cell_volume 13278.1(9)
_computing_cell_refinement 'SAINT V8.40B (?, 2016)'
_computing_data_collection 'Bruker SMART APEX II diffractometer'
_computing_data_reduction 'SAINT V8.40B (?, 2016)'
_computing_molecular_graphics 'Olex2 1.5 (Dolomanov et al., 2009)'
_computing_publication_material 'Olex2 1.5 (Dolomanov et al., 2009)'
_computing_structure_refinement 'SHELXL 2019/3 (Sheldrick, 2015)'
_computing_structure_solution 'SHELXT  (Sheldrick, 2015)'
_diffrn_ambient_temperature 298(2)
_diffrn_detector 'CCD area detector'
_diffrn_measured_fraction_theta_full 1.000
_diffrn_measured_fraction_theta_max 0.989
_diffrn_measurement_device 'three-circle diffractometer'
_diffrn_measurement_device_type 'Bruker APEX-II CCD'
_diffrn_measurement_method '\f and \w scans'
_diffrn_radiation_monochromator graphite
_diffrn_radiation_probe x-ray
_diffrn_radiation_type MoK\a
_diffrn_radiation_wavelength 0.71073
_diffrn_reflns_av_R_equivalents 0.0979
_diffrn_reflns_av_unetI/netI 0.0685
_diffrn_reflns_Laue_measured_fraction_full 1.000
_diffrn_reflns_Laue_measured_fraction_max 0.989
_diffrn_reflns_limit_h_max 31
_diffrn_reflns_limit_h_min -32
_diffrn_reflns_limit_k_max 30
_diffrn_reflns_limit_k_min -31
_diffrn_reflns_limit_l_max 33
_diffrn_reflns_limit_l_min -33
_diffrn_reflns_number 83542
_diffrn_reflns_point_group_measured_fraction_full 0.999
_diffrn_reflns_point_group_measured_fraction_max 0.963
_diffrn_reflns_theta_full 25.242
_diffrn_reflns_theta_max 27.868
_diffrn_reflns_theta_min 1.875
_diffrn_source 'sealed X-ray tube'
_diffrn_source_current 1.4
_diffrn_source_power 0.07
_diffrn_source_target Mo
_diffrn_source_voltage 50.0
_diffrn_standards_number 0
_exptl_absorpt_coefficient_mu 0.161
_exptl_absorpt_correction_T_max 0.7456
_exptl_absorpt_correction_T_min 0.6518
_exptl_absorpt_correction_type multi-scan
_exptl_absorpt_process_details
;
SADABS-2016/2 (Bruker,2016/2) was used for absorption correction.
wR2(int) was 0.1294 before and 0.0728 after correction.
The Ratio of minimum to maximum transmission is 0.8742.
The \l/2 correction factor is Not present.
;
_exptl_crystal_colour green
_exptl_crystal_colour_primary green
_exptl_crystal_density_diffrn 1.103
_exptl_crystal_density_method 'not measured'
_exptl_crystal_description block
_exptl_crystal_F_000 4572
_exptl_crystal_size_max 0.15
_exptl_crystal_size_mid 0.15
_exptl_crystal_size_min 0.1
_refine_diff_density_max 0.249
_refine_diff_density_min -0.214
_refine_diff_density_rms 0.048
_refine_ls_abs_structure_details
;
 Flack x determined using 3438 quotients [(I+)-(I-)]/[(I+)+(I-)]
 (Parsons, Flack and Wagner, Acta Cryst. B69 (2013) 249-259).
;
_refine_ls_abs_structure_Flack 0.24(3)
_refine_ls_extinction_method none
_refine_ls_goodness_of_fit_ref 1.070
_refine_ls_hydrogen_treatment constr
_refine_ls_matrix_type full
_refine_ls_number_parameters 813
_refine_ls_number_reflns 13557
_refine_ls_number_restraints 1073
_refine_ls_restrained_S_all 1.053
_refine_ls_R_factor_all 0.0930
_refine_ls_R_factor_gt 0.0558
_refine_ls_shift/su_max 0.000
_refine_ls_shift/su_mean 0.000
_refine_ls_structure_factor_coef Fsqd
_refine_ls_weighting_details 'w=1/[\s^2^(Fo^2^)+(0.0857P)^2^] where P=(Fo^2^+2Fc^2^)/3'
_refine_ls_weighting_scheme calc
_refine_ls_wR_factor_gt 0.1450
_refine_ls_wR_factor_ref 0.1607
_reflns_Friedel_coverage 0.946
_reflns_Friedel_fraction_full 0.999
_reflns_Friedel_fraction_max 0.936
_reflns_number_gt 8828
_reflns_number_total 13557
_reflns_threshold_expression 'I > 2\s(I)'
_cod_data_source_file d4sc08811e2.cif
_cod_data_source_block cjlc
_cod_depositor_comments 'Adding full bibliography for 1574186--1574191.cif.'
_cod_original_cell_volume 13278.1(11)
_cod_original_sg_symbol_H-M 'R 3'
_cod_database_code 1574190
_shelx_shelxl_version_number 2019/3
_shelx_space_group_comment
;
The symmetry employed for this shelxl refinement is uniquely defined
by the following loop, which should always be used as a source of
symmetry information in preference to the above space-group names.
They are only intended as comments.
;
_shelx_estimated_absorpt_t_max 0.984
_shelx_estimated_absorpt_t_min 0.976
_olex2_refinement_description
;
1. Fixed Uiso
 At 1.2 times of:
  All C(H) groups, All C(H,H) groups
2. Restrained distances
 Cl2-C59 = Cl2A-C59A = Cl1A-C59A = Cl1-C59
 1.79 with sigma of 0.01
 C51-C50 = C52-C51 = C53-C52 = C55-C54 = C54-C53 = C54-C41
 1.39 with sigma of 0.01
 C44-C43 = C45-C44 = C46-C45 = C47-C46
 1.39 with sigma of 0.01
 Cl1-Cl2 = Cl2A-Cl1A
 2.924 with sigma of 0.02
3. Restrained planarity
 C42A, C43A, C50A, C51A, C53A, C54A, C55A, C56A, C52A, C41A, C47A, C48A, C49A,
 C44A, C45A, C46A
 with sigma of 0.1
4. Uiso/Uaniso restraints and constraints
All non-hydrogen atoms have similar U: within 2A with sigma of 0.01 and sigma
for terminal atoms of 0.02 within 2A
5. Same fragment restrains
{C41A, C42A, C43A, C44A, C45A, C46A, C47A, C48A, C49A, C50A, C51A, C52A, C53A,
C54A, C55A, C56A} sigma for 1-2: 0.01, 1-3: 0.02
as in
{C41, C42, C43, C44, C45, C46, C47, C48, C49, C50, C51, C52, C53, C54, C55, C56}
6. Others
 Sof(C41A)=Sof(H41A)=Sof(C42A)=Sof(H42A)=Sof(C43A)=Sof(C44A)=Sof(H44A)=
 Sof(C45A)=Sof(H45A)=Sof(C46A)=Sof(H46A)=Sof(C47A)=Sof(C48A)=Sof(H48A)=
 Sof(C49A)=Sof(H49A)=Sof(C50A)=Sof(C51A)=Sof(H51A)=Sof(C52A)=Sof(H52A)=
 Sof(C53A)=Sof(H53A)=Sof(C54A)=Sof(C55A)=Sof(C56A)=1-FVAR(1)
 Sof(C41)=Sof(H41)=Sof(C42)=Sof(H42)=Sof(C43)=Sof(C44)=Sof(H44)=Sof(C45)=
 Sof(H45)=Sof(C46)=Sof(H46)=Sof(C47)=Sof(C48)=Sof(H48)=Sof(C49)=Sof(H49)=
 Sof(C50)=Sof(C51)=Sof(H51)=Sof(C52)=Sof(H52)=Sof(C53)=Sof(H53)=Sof(C54)=
 Sof(C55)=Sof(C56)=FVAR(1)
 Sof(Cl2A)=Sof(C59A)=Sof(H59C)=Sof(H59D)=Sof(Cl1A)=1-FVAR(2)
 Sof(C59)=Sof(H59A)=Sof(H59B)=Sof(Cl1)=Sof(Cl2)=FVAR(2)
7.a Ternary CH refined with riding coordinates:
 C1(H1), C2(H2), C21(H21), C22(H22)
7.b Secondary CH2 refined with riding coordinates:
 C3(H3A,H3B), C4(H4A,H4B), C5(H5A,H5B), C6(H6A,H6B), C59(H59A,H59B), C23(H23A,
 H23B), C24(H24A,H24B), C25(H25A,H25B), C26(H26A,H26B), C59A(H59C,H59D)
7.c Aromatic/amide H refined with riding coordinates:
 C9(H9), C10(H10), C15(H15), C16(H16), C29(H29), C30(H30), C35(H35), C36(H36),
 C41(H41), C42(H42), C44(H44), C45(H45), C46(H46), C48(H48), C49(H49), C51(H51),
  C52(H52), C53(H53), C41A(H41A), C42A(H42A), C44A(H44A), C45A(H45A),
 C46A(H46A), C48A(H48A), C49A(H49A), C51A(H51A), C52A(H52A), C53A(H53A)
;
_smtbx_masks_special_details
;
A solvent mask was calculated and 1465 electrons were 
found in a volume of 4334\%A^3^ in 1 void per unit cell. 
This is consistent with the presence of 
3.88[CH2Cl2] per Asymmetric Unit 
which account for 1467 electrons 
per unit cell.
;
_smtbx_masks_void_probe_radius 1.2
_smtbx_masks_void_truncation_radius 1.2
_olex2_submission_special_instructions 'No special instructions were received'

loop_
_space_group_symop_operation_xyz
'x, y, z'
'-y, x-y, z'
'-x+y, -x, z'
'x+2/3, y+1/3, z+1/3'
'-y+2/3, x-y+1/3, z+1/3'
'-x+y+2/3, -x+1/3, z+1/3'
'x+1/3, y+2/3, z+2/3'
'-y+1/3, x-y+2/3, z+2/3'
'-x+y+1/3, -x+2/3, z+2/3'

loop_
_atom_site_label
_atom_site_type_symbol
_atom_site_fract_x
_atom_site_fract_y
_atom_site_fract_z
_atom_site_U_iso_or_equiv
_atom_site_adp_type
_atom_site_occupancy
_atom_site_site_symmetry_order
_atom_site_calc_flag
_atom_site_refinement_flags_posn
_atom_site_refinement_flags_adp
_atom_site_refinement_flags_occupancy
_atom_site_disorder_assembly
_atom_site_disorder_group
C1 C 0.44960(18) 0.49392(18) 0.34760(17) 0.0317(9) Uani 1 1 d . U . . .
H1 H 0.461214 0.500606 0.385178 0.038 Uiso 1 1 calc R U . . .
C2 C 0.50261(18) 0.54694(18) 0.31604(16) 0.0283(8) Uani 1 1 d . U . . .
H2 H 0.494070 0.535881 0.278449 0.034 Uiso 1 1 calc R U . . .
C3 C 0.5645(2) 0.5499(2) 0.32909(18) 0.0387(10) Uani 1 1 d . U . . .
H3A H 0.598003 0.583062 0.308630 0.046 Uiso 1 1 calc R U . . .
H3B H 0.574011 0.559462 0.366403 0.046 Uiso 1 1 calc R U . . .
C4 C 0.5603(2) 0.4883(2) 0.3164(2) 0.0442(11) Uani 1 1 d . U . . .
H4A H 0.598960 0.490047 0.327154 0.053 Uiso 1 1 calc R U . . .
H4B H 0.555970 0.481645 0.278416 0.053 Uiso 1 1 calc R U . . .
C5 C 0.5055(2) 0.4334(2) 0.3440(2) 0.0439(11) Uani 1 1 d . U . . .
H5A H 0.512298 0.437121 0.382058 0.053 Uiso 1 1 calc R U . . .
H5B H 0.502930 0.394578 0.332654 0.053 Uiso 1 1 calc R U . . .
C6 C 0.4432(2) 0.43137(19) 0.33117(19) 0.0392(10) Uani 1 1 d . U . . .
H6A H 0.434346 0.424497 0.293521 0.047 Uiso 1 1 calc R U . . .
H6B H 0.408956 0.397384 0.350363 0.047 Uiso 1 1 calc R U . . .
C7 C 0.36308(19) 0.48813(19) 0.29179(16) 0.0318(9) Uani 1 1 d . U . . .
C8 C 0.30247(18) 0.48825(18) 0.28646(15) 0.0267(8) Uani 1 1 d . U . . .
C9 C 0.2749(2) 0.4823(2) 0.23943(16) 0.0338(9) Uani 1 1 d . U . . .
H9 H 0.293571 0.477393 0.209121 0.041 Uiso 1 1 calc R U . . .
C10 C 0.21828(19) 0.4832(2) 0.23463(15) 0.0333(9) Uani 1 1 d . U . . .
H10 H 0.200642 0.480422 0.201443 0.040 Uiso 1 1 calc R U . . .
C11 C 0.18915(18) 0.48821(18) 0.28018(15) 0.0277(8) Uani 1 1 d . U . . .
C12 C 0.12843(17) 0.48702(18) 0.27458(14) 0.0260(8) Uani 1 1 d . U . . .
C13 C 0.12351(19) 0.49090(19) 0.37281(15) 0.0310(9) Uani 1 1 d . U . . .
C14 C 0.18430(18) 0.49196(18) 0.37679(14) 0.0266(8) Uani 1 1 d . U . . .
C15 C 0.20964(19) 0.4924(2) 0.42538(15) 0.0328(9) Uani 1 1 d . U . . .
H15 H 0.189109 0.492704 0.456210 0.039 Uiso 1 1 calc R U . . .
C16 C 0.26627(19) 0.4924(2) 0.42859(15) 0.0332(9) Uani 1 1 d . U . . .
H16 H 0.282620 0.492228 0.461777 0.040 Uiso 1 1 calc R U . . .
C17 C 0.29794(18) 0.49263(18) 0.38462(14) 0.0281(8) Uani 1 1 d . U . . .
C18 C 0.35697(18) 0.49166(18) 0.38889(15) 0.0287(8) Uani 1 1 d . U . . .
C19 C 0.27323(18) 0.49250(17) 0.33386(13) 0.0243(8) Uani 1 1 d . U . . .
C20 C 0.21603(19) 0.49103(18) 0.33042(14) 0.0270(8) Uani 1 1 d . U . . .
N1 N 0.38782(15) 0.49296(15) 0.34153(12) 0.0260(7) Uani 1 1 d . U . . .
N2 N 0.10248(14) 0.49397(15) 0.32302(12) 0.0267(7) Uani 1 1 d . U . . .
O1 O 0.38905(14) 0.48447(16) 0.25147(10) 0.0400(7) Uani 1 1 d . U . . .
O2 O 0.37831(15) 0.48937(16) 0.43134(11) 0.0440(8) Uani 1 1 d . U . . .
O3 O 0.10267(14) 0.48003(16) 0.23340(11) 0.0437(8) Uani 1 1 d . U . . .
O4 O 0.09339(14) 0.48820(14) 0.41192(11) 0.0388(7) Uani 1 1 d . U . . .
C59 C 0.3349(4) 0.2494(4) 0.1780(3) 0.085(3) Uani 0.762(11) 1 d D U P A 1
H59A H 0.308752 0.213822 0.200492 0.102 Uiso 0.762(11) 1 calc R U P A 1
H59B H 0.361891 0.239066 0.157585 0.102 Uiso 0.762(11) 1 calc R U P A 1
Cl1 Cl 0.3815(3) 0.3152(3) 0.2181(3) 0.1026(19) Uani 0.762(11) 1 d D U P A 1
Cl2 Cl 0.28684(19) 0.2627(2) 0.13424(12) 0.0958(13) Uani 0.762(11) 1 d D U P A 1
C21 C -0.11972(18) 0.16930(18) 0.37106(16) 0.0289(8) Uani 1 1 d . U . . .
H21 H -0.130620 0.161051 0.408700 0.035 Uiso 1 1 calc R U . . .
C22 C -0.17274(18) 0.11584(19) 0.33918(16) 0.0311(9) Uani 1 1 d . U . . .
H22 H -0.165940 0.127518 0.301617 0.037 Uiso 1 1 calc R U . . .
C23 C -0.23425(19) 0.1112(2) 0.35580(19) 0.0377(10) Uani 1 1 d . U . . .
H23A H -0.240859 0.102657 0.393496 0.045 Uiso 1 1 calc R U . . .
H23B H -0.268750 0.077140 0.336939 0.045 Uiso 1 1 calc R U . . .
C24 C -0.2321(2) 0.1728(2) 0.3432(2) 0.0503(12) Uani 1 1 d . U . . .
H24A H -0.227542 0.179854 0.305250 0.060 Uiso 1 1 calc R U . . .
H24B H -0.271324 0.169727 0.353830 0.060 Uiso 1 1 calc R U . . .
C25 C -0.1783(2) 0.2281(2) 0.3713(2) 0.0472(11) Uani 1 1 d . U . . .
H25A H -0.176601 0.266718 0.360553 0.057 Uiso 1 1 calc R U . . .
H25B H -0.184720 0.223657 0.409395 0.057 Uiso 1 1 calc R U . . .
C26 C -0.1173(2) 0.2304(2) 0.35711(18) 0.0376(10) Uani 1 1 d . U . . .
H26A H -0.109455 0.238381 0.319433 0.045 Uiso 1 1 calc R U . . .
H26B H -0.082995 0.264614 0.376080 0.045 Uiso 1 1 calc R U . . .
C27 C -0.03435(18) 0.17532(18) 0.31360(15) 0.0291(8) Uani 1 1 d . U . . .
C28 C 0.02558(19) 0.17394(18) 0.31037(14) 0.0283(8) Uani 1 1 d . U . . .
C29 C 0.05033(19) 0.1739(2) 0.26235(15) 0.0342(9) Uani 1 1 d . U . . .
H29 H 0.029247 0.173787 0.231729 0.041 Uiso 1 1 calc R U . . .
C30 C 0.1072(2) 0.1741(2) 0.25807(15) 0.0338(9) Uani 1 1 d . U . . .
H30 H 0.123596 0.174145 0.224868 0.041 Uiso 1 1 calc R U . . .
C31 C 0.13792(18) 0.17435(18) 0.30236(15) 0.0289(8) Uani 1 1 d . U . . .
C32 C 0.19888(18) 0.17431(18) 0.29728(15) 0.0283(8) Uani 1 1 d . U . . .
C33 C 0.20836(19) 0.17860(18) 0.39509(15) 0.0298(9) Uani 1 1 d . U . . .
C34 C 0.14758(18) 0.17867(19) 0.40006(15) 0.0285(8) Uani 1 1 d . U . . .
C35 C 0.1258(2) 0.1835(2) 0.44798(16) 0.0358(10) Uani 1 1 d . U . . .
H35 H 0.148767 0.187343 0.478402 0.043 Uiso 1 1 calc R U . . .
C36 C 0.06809(19) 0.1827(2) 0.45200(15) 0.0330(9) Uani 1 1 d . U . . .
H36 H 0.052297 0.184156 0.485124 0.040 Uiso 1 1 calc R U . . .
C37 C 0.03535(19) 0.17983(18) 0.40670(15) 0.0277(8) Uani 1 1 d . U . . .
C38 C -0.02495(18) 0.17989(18) 0.41255(15) 0.0267(8) Uani 1 1 d . U . . .
C39 C 0.05760(18) 0.17582(18) 0.35654(14) 0.0257(8) Uani 1 1 d . U . . .
C40 C 0.11540(18) 0.17494(17) 0.35277(14) 0.0251(8) Uani 1 1 d . U . . .
N3 N -0.05867(15) 0.17317(15) 0.36371(12) 0.0274(7) Uani 1 1 d . U . . .
N4 N 0.22885(15) 0.17399(15) 0.34509(12) 0.0285(7) Uani 1 1 d . U . . .
O5 O -0.06139(14) 0.17801(15) 0.27471(11) 0.0394(7) Uani 1 1 d . U . . .
O6 O -0.04363(14) 0.18617(16) 0.45317(11) 0.0425(8) Uani 1 1 d . U . . .
O7 O 0.22185(14) 0.17713(15) 0.25569(11) 0.0427(8) Uani 1 1 d . U . . .
O8 O 0.23741(13) 0.18206(16) 0.43444(11) 0.0395(7) Uani 1 1 d . U . . .
C41 C 0.0735(6) 0.3363(6) 0.3039(6) 0.061(3) Uani 0.531(9) 1 d D U P B 1
H41 H 0.045209 0.340463 0.282316 0.073 Uiso 0.531(9) 1 calc R U P B 1
C42 C 0.0662(6) 0.3338(6) 0.3614(6) 0.057(3) Uani 0.531(9) 1 d D U P B 1
H42 H 0.030269 0.330778 0.376433 0.069 Uiso 0.531(9) 1 calc R U P B 1
C43 C 0.1098(6) 0.3359(7) 0.3916(5) 0.059(3) Uani 0.531(9) 1 d D U P B 1
C44 C 0.0978(7) 0.3366(6) 0.4449(5) 0.076(3) Uani 0.531(9) 1 d D U P B 1
H44 H 0.062881 0.337463 0.457840 0.091 Uiso 0.531(9) 1 calc R U P B 1
C45 C 0.1441(8) 0.3359(7) 0.4779(5) 0.073(4) Uani 0.531(9) 1 d D U P B 1
H45 H 0.138657 0.335940 0.514415 0.088 Uiso 0.531(9) 1 calc R U P B 1
C46 C 0.1981(7) 0.3352(7) 0.4591(4) 0.072(4) Uani 0.531(9) 1 d D U P B 1
H46 H 0.225859 0.333537 0.483110 0.087 Uiso 0.531(9) 1 calc R U P B 1
C47 C 0.2096(6) 0.3370(8) 0.4043(4) 0.059(3) Uani 0.531(9) 1 d D U P B 1
C48 C 0.2641(6) 0.3380(7) 0.3815(6) 0.061(3) Uani 0.531(9) 1 d D U P B 1
H48 H 0.296787 0.342955 0.403143 0.073 Uiso 0.531(9) 1 calc R U P B 1
C49 C 0.2675(5) 0.3310(6) 0.3233(6) 0.054(3) Uani 0.531(9) 1 d D U P B 1
H49 H 0.300031 0.327498 0.308339 0.064 Uiso 0.531(9) 1 calc R U P B 1
C50 C 0.2181(6) 0.3298(7) 0.2902(4) 0.056(3) Uani 0.531(9) 1 d D U P B 1
C51 C 0.2212(6) 0.3334(6) 0.2349(4) 0.065(3) Uani 0.531(9) 1 d D U P B 1
H51 H 0.257023 0.339617 0.217303 0.078 Uiso 0.531(9) 1 calc R U P B 1
C52 C 0.1700(7) 0.3275(6) 0.2062(5) 0.067(4) Uani 0.531(9) 1 d D U P B 1
H52 H 0.169585 0.320357 0.170003 0.080 Uiso 0.531(9) 1 calc R U P B 1
C53 C 0.1187(7) 0.3313(7) 0.2269(5) 0.073(4) Uani 0.531(9) 1 d D U P B 1
H53 H 0.087604 0.332709 0.207205 0.088 Uiso 0.531(9) 1 calc R U P B 1
C54 C 0.1228(6) 0.3324(7) 0.2814(4) 0.056(3) Uani 0.531(9) 1 d D U P B 1
C55 C 0.1667(7) 0.3316(11) 0.3144(4) 0.042(3) Uani 0.531(9) 1 d D U P B 1
C56 C 0.1610(7) 0.3358(12) 0.3702(4) 0.048(3) Uani 0.531(9) 1 d D U P B 1
C41A C 0.0635(6) 0.3311(6) 0.3290(7) 0.052(3) Uani 0.469(9) 1 d D U P B 2
H41A H 0.027897 0.330076 0.315487 0.063 Uiso 0.469(9) 1 calc R U P B 2
C42A C 0.0750(7) 0.3341(6) 0.3858(7) 0.060(3) Uani 0.469(9) 1 d D U P B 2
H42A H 0.045948 0.335398 0.408488 0.072 Uiso 0.469(9) 1 calc R U P B 2
C43A C 0.1239(6) 0.3353(5) 0.4065(5) 0.058(3) Uani 0.469(9) 1 d D U P B 2
C44A C 0.1272(8) 0.3388(8) 0.4607(5) 0.067(4) Uani 0.469(9) 1 d D U P B 2
H44A H 0.097003 0.340693 0.481540 0.080 Uiso 0.469(9) 1 calc R U P B 2
C45A C 0.1808(8) 0.3394(6) 0.4824(5) 0.063(4) Uani 0.469(9) 1 d D U P B 2
H45A H 0.185135 0.340628 0.519120 0.076 Uiso 0.469(9) 1 calc R U P B 2
C46A C 0.2286(7) 0.3383(6) 0.4508(5) 0.059(3) Uani 0.469(9) 1 d D U P B 2
H46A H 0.262659 0.338760 0.467146 0.071 Uiso 0.469(9) 1 calc R U P B 2
C47A C 0.2243(7) 0.3365(9) 0.3948(5) 0.052(3) Uani 0.469(9) 1 d D U P B 2
C48A C 0.2686(6) 0.3328(6) 0.3594(6) 0.048(3) Uani 0.469(9) 1 d D U P B 2
H48A H 0.303425 0.332596 0.373312 0.057 Uiso 0.469(9) 1 calc R U P B 2
C49A C 0.2588(7) 0.3294(8) 0.3010(7) 0.065(4) Uani 0.469(9) 1 d D U P B 2
H49A H 0.286953 0.327035 0.277842 0.078 Uiso 0.469(9) 1 calc R U P B 2
C50A C 0.2031(7) 0.3299(6) 0.2814(4) 0.060(3) Uani 0.469(9) 1 d D U P B 2
C51A C 0.1893(9) 0.3274(7) 0.2276(5) 0.074(4) Uani 0.469(9) 1 d D U P B 2
H51A H 0.216466 0.326022 0.202761 0.089 Uiso 0.469(9) 1 calc R U P B 2
C52A C 0.1353(9) 0.3270(8) 0.2107(6) 0.073(4) Uani 0.469(9) 1 d D U P B 2
H52A H 0.127915 0.324560 0.174403 0.088 Uiso 0.469(9) 1 calc R U P B 2
C53A C 0.0905(7) 0.3300(6) 0.2443(6) 0.077(4) Uani 0.469(9) 1 d D U P B 2
H53A H 0.055504 0.331862 0.233123 0.093 Uiso 0.469(9) 1 calc R U P B 2
C54A C 0.1076(7) 0.3296(8) 0.2960(5) 0.059(3) Uani 0.469(9) 1 d D U P B 2
C55A C 0.1599(8) 0.3324(13) 0.3175(4) 0.049(3) Uani 0.469(9) 1 d D U P B 2
C56A C 0.1673(8) 0.3332(13) 0.3734(4) 0.046(3) Uani 0.469(9) 1 d D U P B 2
Cl2A Cl 0.2890(7) 0.2947(10) 0.1422(6) 0.114(5) Uani 0.238(11) 1 d D U P A 2
C59A C 0.3596(12) 0.2901(17) 0.1469(8) 0.094(6) Uani 0.238(11) 1 d D U P A 2
H59C H 0.354078 0.251792 0.131117 0.113 Uiso 0.238(11) 1 calc R U P A 2
H59D H 0.394661 0.325750 0.130123 0.113 Uiso 0.238(11) 1 calc R U P A 2
Cl1A Cl 0.3703(9) 0.2907(9) 0.2172(7) 0.081(4) Uani 0.238(11) 1 d D U P A 2

loop_
_atom_site_aniso_label
_atom_site_aniso_U_11
_atom_site_aniso_U_22
_atom_site_aniso_U_33
_atom_site_aniso_U_23
_atom_site_aniso_U_13
_atom_site_aniso_U_12
C1 0.027(2) 0.027(2) 0.042(2) 0.0003(16) 0.0001(17) 0.0141(17)
C2 0.029(2) 0.026(2) 0.037(2) 0.0036(16) 0.0033(16) 0.0192(18)
C3 0.029(2) 0.041(2) 0.046(2) 0.0012(19) 0.0010(18) 0.016(2)
C4 0.037(3) 0.044(3) 0.057(3) 0.001(2) 0.002(2) 0.024(2)
C5 0.043(3) 0.033(2) 0.063(3) 0.002(2) 0.002(2) 0.025(2)
C6 0.039(2) 0.029(2) 0.053(3) -0.0020(19) 0.0012(19) 0.019(2)
C7 0.028(2) 0.038(2) 0.030(2) 0.0025(16) 0.0017(16) 0.0176(19)
C8 0.026(2) 0.026(2) 0.0305(19) 0.0016(15) 0.0056(15) 0.0147(17)
C9 0.039(2) 0.043(2) 0.027(2) 0.0014(16) 0.0075(16) 0.026(2)
C10 0.033(2) 0.041(2) 0.027(2) 0.0065(16) 0.0024(16) 0.0191(19)
C11 0.027(2) 0.026(2) 0.033(2) 0.0069(15) 0.0012(15) 0.0153(17)
C12 0.0208(19) 0.030(2) 0.0258(19) -0.0001(14) 0.0022(15) 0.0112(16)
C13 0.030(2) 0.037(2) 0.0244(19) 0.0002(16) 0.0055(16) 0.0162(18)
C14 0.028(2) 0.027(2) 0.0281(19) -0.0006(15) -0.0025(15) 0.0169(17)
C15 0.034(2) 0.044(2) 0.0238(19) -0.0013(16) 0.0003(16) 0.022(2)
C16 0.034(2) 0.041(2) 0.0216(18) -0.0073(16) -0.0034(15) 0.0167(19)
C17 0.025(2) 0.029(2) 0.0276(19) -0.0032(15) -0.0001(15) 0.0116(17)
C18 0.029(2) 0.028(2) 0.0266(19) 0.0006(15) -0.0010(15) 0.0122(17)
C19 0.028(2) 0.0200(18) 0.0215(17) -0.0011(14) 0.0004(14) 0.0095(16)
C20 0.033(2) 0.0240(19) 0.0238(18) 0.0031(14) 0.0020(15) 0.0136(17)
N1 0.0263(17) 0.0257(17) 0.0291(16) -0.0021(13) -0.0019(13) 0.0153(14)
N2 0.0249(17) 0.0290(18) 0.0288(16) 0.0034(13) 0.0055(13) 0.0154(14)
O1 0.0366(17) 0.069(2) 0.0261(15) -0.0072(13) -0.0026(12) 0.0352(17)
O2 0.0491(19) 0.065(2) 0.0292(16) 0.0014(14) -0.0079(13) 0.0364(18)
O3 0.0445(19) 0.068(2) 0.0257(15) 0.0002(14) 0.0029(13) 0.0339(17)
O4 0.0386(17) 0.0540(19) 0.0321(16) 0.0033(13) 0.0045(12) 0.0294(15)
C59 0.108(6) 0.092(6) 0.062(5) 0.023(4) 0.050(5) 0.055(5)
Cl1 0.116(3) 0.103(4) 0.069(2) 0.008(2) 0.0152(17) 0.039(3)
Cl2 0.116(2) 0.104(3) 0.0526(14) -0.0107(15) 0.0117(12) 0.044(2)
C21 0.025(2) 0.030(2) 0.037(2) -0.0022(16) -0.0055(16) 0.0168(17)
C22 0.031(2) 0.032(2) 0.037(2) 0.0027(17) -0.0011(16) 0.0206(18)
C23 0.026(2) 0.038(2) 0.055(3) 0.0054(19) 0.0004(18) 0.0196(19)
C24 0.037(3) 0.048(3) 0.074(3) -0.004(2) -0.007(2) 0.028(2)
C25 0.048(3) 0.046(3) 0.058(3) 0.002(2) 0.002(2) 0.032(2)
C26 0.036(2) 0.030(2) 0.048(2) -0.0027(18) -0.0001(19) 0.017(2)
C27 0.032(2) 0.035(2) 0.0262(19) -0.0030(16) -0.0031(16) 0.0208(18)
C28 0.029(2) 0.031(2) 0.0267(19) -0.0002(15) -0.0039(15) 0.0163(18)
C29 0.032(2) 0.050(3) 0.0223(19) -0.0050(16) -0.0050(15) 0.022(2)
C30 0.041(2) 0.046(2) 0.0205(18) -0.0025(16) -0.0028(16) 0.026(2)
C31 0.028(2) 0.030(2) 0.0268(19) 0.0007(15) -0.0029(15) 0.0137(17)
C32 0.030(2) 0.028(2) 0.0238(19) -0.0004(15) 0.0015(16) 0.0119(17)
C33 0.032(2) 0.033(2) 0.029(2) 0.0035(16) 0.0031(16) 0.0198(18)
C34 0.027(2) 0.034(2) 0.0261(19) 0.0052(15) 0.0011(15) 0.0158(17)
C35 0.032(2) 0.047(3) 0.028(2) 0.0032(17) -0.0033(16) 0.019(2)
C36 0.036(2) 0.044(2) 0.0248(19) 0.0043(16) -0.0006(16) 0.024(2)
C37 0.028(2) 0.028(2) 0.0282(19) 0.0058(15) 0.0005(15) 0.0149(17)
C38 0.027(2) 0.031(2) 0.026(2) -0.0008(15) -0.0011(15) 0.0180(17)
C39 0.0246(19) 0.029(2) 0.0272(18) 0.0012(15) 0.0018(14) 0.0166(17)
C40 0.0257(19) 0.0229(19) 0.0281(19) -0.0021(14) 0.0001(14) 0.0132(16)
N3 0.0264(17) 0.0329(18) 0.0262(16) 0.0016(13) -0.0025(13) 0.0171(15)
N4 0.0261(17) 0.0294(17) 0.0313(17) -0.0015(13) -0.0025(13) 0.0148(15)
O5 0.0366(17) 0.0536(19) 0.0324(16) 0.0058(13) 0.0016(13) 0.0259(15)
O6 0.0396(17) 0.069(2) 0.0240(15) 0.0003(13) -0.0013(12) 0.0311(17)
O7 0.0356(17) 0.059(2) 0.0341(16) 0.0055(14) 0.0112(13) 0.0240(16)
O8 0.0371(17) 0.063(2) 0.0264(14) -0.0053(13) -0.0047(12) 0.0309(16)
C41 0.066(5) 0.029(4) 0.077(6) -0.001(5) -0.011(5) 0.016(4)
C42 0.069(5) 0.027(4) 0.062(6) -0.001(5) 0.012(5) 0.014(4)
C43 0.064(5) 0.029(4) 0.070(5) -0.001(4) 0.015(5) 0.012(4)
C44 0.081(6) 0.044(5) 0.076(6) -0.012(5) 0.022(5) 0.011(5)
C45 0.081(7) 0.041(5) 0.064(6) 0.003(5) 0.013(6) 0.007(6)
C46 0.084(6) 0.038(4) 0.063(5) 0.004(4) 0.008(5) 0.007(5)
C47 0.073(5) 0.025(4) 0.054(5) 0.004(4) -0.002(4) 0.006(4)
C48 0.067(5) 0.033(4) 0.072(6) 0.008(5) 0.003(5) 0.016(4)
C49 0.060(5) 0.026(4) 0.063(6) 0.008(5) 0.000(5) 0.013(4)
C50 0.064(5) 0.029(4) 0.056(5) 0.001(4) 0.002(4) 0.010(4)
C51 0.070(6) 0.039(4) 0.057(5) -0.005(4) 0.018(5) 0.005(5)
C52 0.068(7) 0.046(5) 0.055(6) 0.011(5) -0.004(5) 0.006(6)
C53 0.080(6) 0.043(4) 0.067(6) 0.003(5) 0.002(5) 0.009(5)
C54 0.068(5) 0.029(4) 0.060(5) 0.005(4) -0.013(4) 0.017(4)
C55 0.057(4) 0.023(4) 0.048(4) 0.003(4) 0.003(4) 0.020(4)
C56 0.060(5) 0.025(4) 0.047(4) -0.001(4) 0.006(4) 0.013(4)
C41A 0.063(5) 0.024(4) 0.064(6) 0.007(6) -0.010(5) 0.017(4)
C42A 0.068(6) 0.027(4) 0.077(6) -0.004(5) 0.010(6) 0.018(5)
C43A 0.067(5) 0.029(4) 0.062(5) -0.001(4) 0.016(4) 0.012(4)
C44A 0.071(6) 0.039(4) 0.070(6) 0.000(5) 0.011(5) 0.012(5)
C45A 0.077(7) 0.030(5) 0.059(6) 0.003(5) 0.017(6) 0.009(6)
C46A 0.068(6) 0.028(4) 0.065(5) 0.012(4) -0.008(5) 0.012(5)
C47A 0.062(5) 0.028(4) 0.056(5) 0.001(4) 0.000(5) 0.013(5)
C48A 0.057(5) 0.025(4) 0.055(6) 0.010(6) -0.002(5) 0.017(4)
C49A 0.068(6) 0.036(5) 0.074(7) 0.006(6) 0.006(6) 0.013(5)
C50A 0.072(5) 0.028(4) 0.057(5) -0.001(4) 0.011(5) 0.008(4)
C51A 0.081(7) 0.044(5) 0.063(6) -0.002(5) -0.001(6) 0.005(6)
C52A 0.082(7) 0.041(5) 0.063(6) 0.006(5) -0.001(6) 0.005(6)
C53A 0.074(6) 0.047(5) 0.074(6) 0.012(5) -0.016(5) 0.003(5)
C54A 0.067(5) 0.030(4) 0.066(5) 0.006(4) -0.003(5) 0.014(4)
C55A 0.060(5) 0.028(4) 0.047(4) 0.003(4) 0.000(4) 0.013(4)
C56A 0.055(5) 0.024(4) 0.051(5) 0.001(4) 0.006(4) 0.013(4)
Cl2A 0.116(7) 0.129(11) 0.084(7) -0.002(7) 0.014(5) 0.051(8)
C59A 0.113(10) 0.098(10) 0.071(9) 0.016(9) 0.018(9) 0.053(9)
Cl1A 0.095(8) 0.104(10) 0.062(6) 0.035(7) 0.015(5) 0.062(8)

loop_
_atom_type_symbol
_atom_type_description
_atom_type_scat_dispersion_real
_atom_type_scat_dispersion_imag
_atom_type_scat_source
C C 0.0033 0.0016 'International Tables Vol C Tables 4.2.6.8 and 6.1.1.4'
H H 0.0000 0.0000 'International Tables Vol C Tables 4.2.6.8 and 6.1.1.4'
Cl Cl 0.1484 0.1585 'International Tables Vol C Tables 4.2.6.8 and 6.1.1.4'
N N 0.0061 0.0033 'International Tables Vol C Tables 4.2.6.8 and 6.1.1.4'
O O 0.0106 0.0060 'International Tables Vol C Tables 4.2.6.8 and 6.1.1.4'

loop_
_geom_angle_atom_site_label_1
_geom_angle_atom_site_label_2
_geom_angle_atom_site_label_3
_geom_angle
_geom_angle_site_symmetry_1
_geom_angle_site_symmetry_3
_geom_angle_publ_flag
C2 C1 H1 107.9 . . ?
C6 C1 H1 107.9 . . ?
C6 C1 C2 109.5(3) . . ?
N1 C1 H1 107.9 . . ?
N1 C1 C2 112.5(3) . . ?
N1 C1 C6 111.1(3) . . ?
C1 C2 H2 107.0 . . ?
C3 C2 C1 109.6(3) . . ?
C3 C2 H2 107.0 . . ?
N2 C2 C1 113.5(3) 2_665 . ?
N2 C2 H2 107.0 2_665 . ?
N2 C2 C3 112.3(3) 2_665 . ?
C2 C3 H3A 109.6 . . ?
C2 C3 H3B 109.6 . . ?
H3A C3 H3B 108.2 . . ?
C4 C3 C2 110.1(3) . . ?
C4 C3 H3A 109.6 . . ?
C4 C3 H3B 109.6 . . ?
C3 C4 H4A 109.1 . . ?
C3 C4 H4B 109.1 . . ?
C3 C4 C5 112.5(4) . . ?
H4A C4 H4B 107.8 . . ?
C5 C4 H4A 109.1 . . ?
C5 C4 H4B 109.1 . . ?
C4 C5 H5A 109.4 . . ?
C4 C5 H5B 109.4 . . ?
C4 C5 C6 111.0(4) . . ?
H5A C5 H5B 108.0 . . ?
C6 C5 H5A 109.4 . . ?
C6 C5 H5B 109.4 . . ?
C1 C6 C5 108.1(4) . . ?
C1 C6 H6A 110.1 . . ?
C1 C6 H6B 110.1 . . ?
C5 C6 H6A 110.1 . . ?
C5 C6 H6B 110.1 . . ?
H6A C6 H6B 108.4 . . ?
N1 C7 C8 118.7(3) . . ?
O1 C7 C8 118.8(3) . . ?
O1 C7 N1 122.5(4) . . ?
C9 C8 C7 122.0(3) . . ?
C9 C8 C19 120.3(4) . . ?
C19 C8 C7 117.7(3) . . ?
C8 C9 H9 119.2 . . ?
C8 C9 C10 121.7(4) . . ?
C10 C9 H9 119.2 . . ?
C9 C10 H10 120.4 . . ?
C11 C10 C9 119.2(4) . . ?
C11 C10 H10 120.4 . . ?
C10 C11 C12 118.6(3) . . ?
C10 C11 C20 119.5(4) . . ?
C20 C11 C12 121.8(3) . . ?
N2 C12 C11 115.0(3) . . ?
O3 C12 C11 123.1(3) . . ?
O3 C12 N2 121.9(3) . . ?
N2 C13 C14 117.7(3) . . ?
O4 C13 C14 121.9(4) . . ?
O4 C13 N2 120.5(4) . . ?
C15 C14 C13 120.7(3) . . ?
C15 C14 C20 119.0(4) . . ?
C20 C14 C13 120.3(3) . . ?
C14 C15 H15 119.9 . . ?
C14 C15 C16 120.1(4) . . ?
C16 C15 H15 119.9 . . ?
C15 C16 H16 119.1 . . ?
C17 C16 C15 121.7(4) . . ?
C17 C16 H16 119.1 . . ?
C16 C17 C18 120.8(4) . . ?
C16 C17 C19 119.6(4) . . ?
C19 C17 C18 119.6(3) . . ?
N1 C18 C17 117.7(3) . . ?
O2 C18 C17 121.6(4) . . ?
O2 C18 N1 120.7(4) . . ?
C17 C19 C8 121.7(4) . . ?
C20 C19 C8 119.2(3) . . ?
C20 C19 C17 118.9(3) . . ?
C14 C20 C11 119.5(4) . . ?
C19 C20 C11 120.0(3) . . ?
C19 C20 C14 120.6(3) . . ?
C7 N1 C1 119.4(3) . . ?
C7 N1 C18 124.2(3) . . ?
C18 N1 C1 116.1(3) . . ?
C12 N2 C2 114.0(3) . 3_565 ?
C13 N2 C2 120.8(3) . 3_565 ?
C13 N2 C12 124.8(3) . . ?
H59A C59 H59B 107.9 . . ?
Cl1 C59 H59A 109.2 . . ?
Cl1 C59 H59B 109.2 . . ?
Cl1 C59 Cl2 112.1(5) . . ?
Cl2 C59 H59A 109.2 . . ?
Cl2 C59 H59B 109.2 . . ?
C22 C21 H21 107.5 . . ?
C26 C21 H21 107.5 . . ?
C26 C21 C22 108.9(3) . . ?
N3 C21 H21 107.5 . . ?
N3 C21 C22 113.1(3) . . ?
N3 C21 C26 112.0(3) . . ?
C21 C22 H22 107.8 . . ?
C23 C22 C21 107.9(3) . . ?
C23 C22 H22 107.8 . . ?
N4 C22 C21 113.0(3) 2 . ?
N4 C22 H22 107.8 2 . ?
N4 C22 C23 112.2(3) 2 . ?
C22 C23 H23A 109.8 . . ?
C22 C23 H23B 109.8 . . ?
C22 C23 C24 109.3(4) . . ?
H23A C23 H23B 108.3 . . ?
C24 C23 H23A 109.8 . . ?
C24 C23 H23B 109.8 . . ?
C23 C24 H24A 109.2 . . ?
C23 C24 H24B 109.2 . . ?
H24A C24 H24B 107.9 . . ?
C25 C24 C23 112.2(4) . . ?
C25 C24 H24A 109.2 . . ?
C25 C24 H24B 109.2 . . ?
C24 C25 H25A 109.9 . . ?
C24 C25 H25B 109.9 . . ?
H25A C25 H25B 108.3 . . ?
C26 C25 C24 109.0(4) . . ?
C26 C25 H25A 109.9 . . ?
C26 C25 H25B 109.9 . . ?
C21 C26 C25 111.1(4) . . ?
C21 C26 H26A 109.4 . . ?
C21 C26 H26B 109.4 . . ?
C25 C26 H26A 109.4 . . ?
C25 C26 H26B 109.4 . . ?
H26A C26 H26B 108.0 . . ?
N3 C27 C28 117.4(3) . . ?
O5 C27 C28 122.4(3) . . ?
O5 C27 N3 120.2(4) . . ?
C29 C28 C27 119.9(3) . . ?
C29 C28 C39 119.9(4) . . ?
C39 C28 C27 120.2(3) . . ?
C28 C29 H29 119.4 . . ?
C28 C29 C30 121.1(4) . . ?
C30 C29 H29 119.4 . . ?
C29 C30 H30 120.2 . . ?
C31 C30 C29 119.6(4) . . ?
C31 C30 H30 120.2 . . ?
C30 C31 C32 119.2(3) . . ?
C30 C31 C40 122.1(4) . . ?
C40 C31 C32 118.7(3) . . ?
N4 C32 C31 116.8(3) . . ?
O7 C32 C31 121.7(4) . . ?
O7 C32 N4 121.5(4) . . ?
N4 C33 C34 118.7(3) . . ?
O8 C33 C34 119.3(3) . . ?
O8 C33 N4 122.0(4) . . ?
C35 C34 C33 120.9(3) . . ?
C35 C34 C40 121.8(4) . . ?
C40 C34 C33 117.2(3) . . ?
C34 C35 H35 119.9 . . ?
C34 C35 C36 120.2(4) . . ?
C36 C35 H35 119.9 . . ?
C35 C36 H36 120.0 . . ?
C37 C36 C35 119.9(4) . . ?
C37 C36 H36 120.0 . . ?
C36 C37 C38 118.3(3) . . ?
C36 C37 C39 120.8(4) . . ?
C39 C37 C38 120.9(3) . . ?
N3 C38 C37 115.5(3) . . ?
O6 C38 C37 123.1(3) . . ?
O6 C38 N3 121.4(4) . . ?
C28 C39 C37 121.4(3) . . ?
C28 C39 C40 119.5(3) . . ?
C37 C39 C40 119.1(3) . . ?
C31 C40 C34 124.0(4) . . ?
C31 C40 C39 117.7(3) . . ?
C34 C40 C39 118.2(3) . . ?
C27 N3 C21 121.7(3) . . ?
C27 N3 C38 123.9(3) . . ?
C38 N3 C21 114.2(3) . . ?
C32 N4 C22 115.9(3) . 3 ?
C33 N4 C22 119.7(3) . 3 ?
C33 N4 C32 124.2(3) . . ?
C42 C41 H41 120.1 . . ?
C54 C41 H41 120.1 . . ?
C54 C41 C42 119.9(10) . . ?
C41 C42 H42 120.1 . . ?
C43 C42 C41 119.8(10) . . ?
C43 C42 H42 120.1 . . ?
C42 C43 C44 113.1(11) . . ?
C42 C43 C56 120.9(10) . . ?
C56 C43 C44 126.1(12) . . ?
C43 C44 H44 123.5 . . ?
C43 C44 C45 113.1(12) . . ?
C45 C44 H44 123.5 . . ?
C44 C45 H45 117.7 . . ?
C44 C45 C46 124.6(12) . . ?
C46 C45 H45 117.7 . . ?
C45 C46 H46 119.9 . . ?
C47 C46 C45 120.2(12) . . ?
C47 C46 H46 119.9 . . ?
C46 C47 C48 124.2(11) . . ?
C46 C47 C56 115.3(11) . . ?
C48 C47 C56 120.5(9) . . ?
C47 C48 H48 120.1 . . ?
C47 C48 C49 119.7(10) . . ?
C49 C48 H48 120.1 . . ?
C48 C49 H49 120.9 . . ?
C50 C49 C48 118.2(10) . . ?
C50 C49 H49 120.9 . . ?
C51 C50 C49 123.4(11) . . ?
C51 C50 C55 116.5(10) . . ?
C55 C50 C49 119.7(8) . . ?
C50 C51 H51 120.3 . . ?
C50 C51 C52 119.5(11) . . ?
C52 C51 H51 120.3 . . ?
C51 C52 H52 116.8 . . ?
C51 C52 C53 126.4(12) . . ?
C53 C52 H52 116.8 . . ?
C52 C53 H53 125.9 . . ?
C54 C53 C52 108.2(12) . . ?
C54 C53 H53 125.9 . . ?
C53 C54 C41 110.6(10) . . ?
C55 C54 C41 118.5(9) . . ?
C55 C54 C53 130.9(11) . . ?
C54 C55 C50 117.3(9) . . ?
C54 C55 C56 119.4(9) . . ?
C56 C55 C50 123.2(8) . . ?
C43 C56 C47 120.7(9) . . ?
C43 C56 C55 120.9(9) . . ?
C55 C56 C47 118.3(8) . . ?
C42A C41A H41A 121.4 . . ?
C54A C41A H41A 121.4 . . ?
C54A C41A C42A 117.3(11) . . ?
C41A C42A H42A 118.3 . . ?
C43A C42A C41A 123.5(12) . . ?
C43A C42A H42A 118.3 . . ?
C42A C43A C44A 115.2(12) . . ?
C42A C43A C56A 119.0(11) . . ?
C44A C43A C56A 125.8(13) . . ?
C43A C44A H44A 122.9 . . ?
C43A C44A C45A 114.1(13) . . ?
C45A C44A H44A 122.9 . . ?
C44A C45A H45A 118.2 . . ?
C44A C45A C46A 123.6(12) . . ?
C46A C45A H45A 118.2 . . ?
C45A C46A H46A 119.8 . . ?
C47A C46A C45A 120.5(12) . . ?
C47A C46A H46A 119.8 . . ?
C46A C47A C48A 124.8(11) . . ?
C46A C47A C56A 115.0(11) . . ?
C48A C47A C56A 120.1(9) . . ?
C47A C48A H48A 119.7 . . ?
C47A C48A C49A 120.6(10) . . ?
C49A C48A H48A 119.7 . . ?
C48A C49A H49A 121.4 . . ?
C50A C49A C48A 117.2(11) . . ?
C50A C49A H49A 121.4 . . ?
C51A C50A C49A 122.4(12) . . ?
C51A C50A C55A 117.0(12) . . ?
C55A C50A C49A 120.7(10) . . ?
C50A C51A H51A 119.7 . . ?
C50A C51A C52A 120.6(14) . . ?
C52A C51A H51A 119.7 . . ?
C51A C52A H52A 117.2 . . ?
C51A C52A C53A 125.5(13) . . ?
C53A C52A H52A 117.2 . . ?
C52A C53A H53A 125.8 . . ?
C54A C53A C52A 108.5(13) . . ?
C54A C53A H53A 125.8 . . ?
C53A C54A C41A 108.9(12) . . ?
C55A C54A C41A 119.5(10) . . ?
C55A C54A C53A 131.4(13) . . ?
C54A C55A C50A 116.8(10) . . ?
C54A C55A C56A 120.3(10) . . ?
C56A C55A C50A 122.7(9) . . ?
C43A C56A C47A 121.0(10) . . ?
C43A C56A C55A 120.3(10) . . ?
C55A C56A C47A 118.5(9) . . ?
Cl2A C59A H59C 111.4 . . ?
Cl2A C59A H59D 111.4 . . ?
H59C C59A H59D 109.2 . . ?
Cl1A C59A Cl2A 102.0(11) . . ?
Cl1A C59A H59C 111.4 . . ?
Cl1A C59A H59D 111.4 . . ?

loop_
_geom_bond_atom_site_label_1
_geom_bond_atom_site_label_2
_geom_bond_distance
_geom_bond_site_symmetry_2
_geom_bond_publ_flag
C1 H1 0.9800 . ?
C1 C2 1.530(6) . ?
C1 C6 1.527(6) . ?
C1 N1 1.519(5) . ?
C2 H2 0.9800 . ?
C2 C3 1.526(6) . ?
C2 N2 1.488(5) 2_665 ?
C3 H3A 0.9700 . ?
C3 H3B 0.9700 . ?
C3 C4 1.505(6) . ?
C4 H4A 0.9700 . ?
C4 H4B 0.9700 . ?
C4 C5 1.523(7) . ?
C5 H5A 0.9700 . ?
C5 H5B 0.9700 . ?
C5 C6 1.547(6) . ?
C6 H6A 0.9700 . ?
C6 H6B 0.9700 . ?
C7 C8 1.502(5) . ?
C7 N1 1.374(5) . ?
C7 O1 1.229(5) . ?
C8 C9 1.338(6) . ?
C8 C19 1.427(5) . ?
C9 H9 0.9300 . ?
C9 C10 1.413(6) . ?
C10 H10 0.9300 . ?
C10 C11 1.393(5) . ?
C11 C12 1.489(5) . ?
C11 C20 1.416(5) . ?
C12 N2 1.429(5) . ?
C12 O3 1.184(5) . ?
C13 C14 1.489(6) . ?
C13 N2 1.375(5) . ?
C13 O4 1.216(5) . ?
C14 C15 1.373(5) . ?
C14 C20 1.414(5) . ?
C15 H15 0.9300 . ?
C15 C16 1.398(6) . ?
C16 H16 0.9300 . ?
C16 C17 1.355(5) . ?
C17 C18 1.471(6) . ?
C17 C19 1.417(5) . ?
C18 N1 1.408(5) . ?
C18 O2 1.207(5) . ?
C19 C20 1.395(5) . ?
C59 H59A 0.9700 . ?
C59 H59B 0.9700 . ?
C59 Cl1 1.764(9) . ?
C59 Cl2 1.766(9) . ?
C21 H21 0.9800 . ?
C21 C22 1.540(6) . ?
C21 C26 1.520(6) . ?
C21 N3 1.472(5) . ?
C22 H22 0.9800 . ?
C22 C23 1.522(6) . ?
C22 N4 1.496(5) 2 ?
C23 H23A 0.9700 . ?
C23 H23B 0.9700 . ?
C23 C24 1.525(6) . ?
C24 H24A 0.9700 . ?
C24 H24B 0.9700 . ?
C24 C25 1.521(7) . ?
C25 H25A 0.9700 . ?
C25 H25B 0.9700 . ?
C25 C26 1.520(6) . ?
C26 H26A 0.9700 . ?
C26 H26B 0.9700 . ?
C27 C28 1.497(5) . ?
C27 N3 1.389(5) . ?
C27 O5 1.206(5) . ?
C28 C29 1.356(5) . ?
C28 C39 1.395(5) . ?
C29 H29 0.9300 . ?
C29 C30 1.404(6) . ?
C30 H30 0.9300 . ?
C30 C31 1.349(5) . ?
C31 C32 1.509(6) . ?
C31 C40 1.390(5) . ?
C32 N4 1.417(5) . ?
C32 O7 1.178(5) . ?
C33 C34 1.505(6) . ?
C33 N4 1.384(5) . ?
C33 O8 1.202(5) . ?
C34 C35 1.352(6) . ?
C34 C40 1.410(5) . ?
C35 H35 0.9300 . ?
C35 C36 1.417(6) . ?
C36 H36 0.9300 . ?
C36 C37 1.380(5) . ?
C37 C38 1.495(5) . ?
C37 C39 1.402(5) . ?
C38 N3 1.449(5) . ?
C38 O6 1.165(5) . ?
C39 C40 1.439(5) . ?
C41 H41 0.9300 . ?
C41 C42 1.461(15) . ?
C41 C54 1.386(10) . ?
C42 H42 0.9300 . ?
C42 C43 1.299(16) . ?
C43 C44 1.378(10) . ?
C43 C56 1.374(12) . ?
C44 H44 0.9300 . ?
C44 C45 1.420(12) . ?
C45 H45 0.9300 . ?
C45 C46 1.422(12) . ?
C46 H46 0.9300 . ?
C46 C47 1.407(10) . ?
C47 C48 1.451(14) . ?
C47 C56 1.465(12) . ?
C48 H48 0.9300 . ?
C48 C49 1.484(15) . ?
C49 H49 0.9300 . ?
C49 C50 1.464(14) . ?
C50 C51 1.397(10) . ?
C50 C55 1.428(12) . ?
C51 H51 0.9300 . ?
C51 C52 1.399(11) . ?
C52 H52 0.9300 . ?
C52 C53 1.413(12) . ?
C53 H53 0.9300 . ?
C53 C54 1.377(10) . ?
C54 C55 1.374(9) . ?
C55 C56 1.422(9) . ?
C41A H41A 0.9300 . ?
C41A C42A 1.455(15) . ?
C41A C54A 1.384(14) . ?
C42A H42A 0.9300 . ?
C42A C43A 1.301(16) . ?
C43A C44A 1.371(13) . ?
C43A C56A 1.377(12) . ?
C44A H44A 0.9300 . ?
C44A C45A 1.425(16) . ?
C45A H45A 0.9300 . ?
C45A C46A 1.435(15) . ?
C46A H46A 0.9300 . ?
C46A C47A 1.415(12) . ?
C47A C48A 1.447(15) . ?
C47A C56A 1.469(13) . ?
C48A H48A 0.9300 . ?
C48A C49A 1.489(15) . ?
C49A H49A 0.9300 . ?
C49A C50A 1.467(15) . ?
C50A C51A 1.393(13) . ?
C50A C55A 1.424(12) . ?
C51A H51A 0.9300 . ?
C51A C52A 1.394(16) . ?
C52A H52A 0.9300 . ?
C52A C53A 1.424(16) . ?
C53A H53A 0.9300 . ?
C53A C54A 1.371(13) . ?
C54A C55A 1.369(11) . ?
C55A C56A 1.423(10) . ?
Cl2A C59A 1.803(14) . ?
C59A H59C 0.9700 . ?
C59A H59D 0.9700 . ?
C59A Cl1A 1.789(14) . ?

loop_
_geom_torsion_atom_site_label_1
_geom_torsion_atom_site_label_2
_geom_torsion_atom_site_label_3
_geom_torsion_atom_site_label_4
_geom_torsion
_geom_torsion_site_symmetry_1
_geom_torsion_site_symmetry_2
_geom_torsion_site_symmetry_3
_geom_torsion_site_symmetry_4
_geom_torsion_publ_flag
C1 C2 C3 C4 58.3(5) . . . . ?
C2 C1 C6 C5 61.1(4) . . . . ?
C2 C1 N1 C7 57.2(4) . . . . ?
C2 C1 N1 C18 -128.2(3) . . . . ?
C2 C3 C4 C5 -55.0(5) . . . . ?
C3 C4 C5 C6 54.9(5) . . . . ?
C4 C5 C6 C1 -57.0(5) . . . . ?
C6 C1 C2 C3 -62.6(4) . . . . ?
C6 C1 C2 N2 170.9(3) . . . 2_665 ?
C6 C1 N1 C7 -66.0(4) . . . . ?
C6 C1 N1 C18 108.6(4) . . . . ?
C7 C8 C9 C10 -179.2(4) . . . . ?
C7 C8 C19 C17 -3.9(5) . . . . ?
C7 C8 C19 C20 -178.3(3) . . . . ?
C8 C7 N1 C1 -179.1(3) . . . . ?
C8 C7 N1 C18 6.8(6) . . . . ?
C8 C9 C10 C11 -2.3(6) . . . . ?
C8 C19 C20 C11 -2.8(5) . . . . ?
C8 C19 C20 C14 176.8(3) . . . . ?
C9 C8 C19 C17 173.7(4) . . . . ?
C9 C8 C19 C20 -0.7(6) . . . . ?
C9 C10 C11 C12 -178.1(4) . . . . ?
C9 C10 C11 C20 -1.3(6) . . . . ?
C10 C11 C12 N2 -178.5(3) . . . . ?
C10 C11 C12 O3 2.4(6) . . . . ?
C10 C11 C20 C14 -175.8(4) . . . . ?
C10 C11 C20 C19 3.8(6) . . . . ?
C11 C12 N2 C2 175.7(3) . . . 3_565 ?
C11 C12 N2 C13 -11.4(5) . . . . ?
C12 C11 C20 C14 0.8(6) . . . . ?
C12 C11 C20 C19 -179.6(3) . . . . ?
C13 C14 C15 C16 179.0(4) . . . . ?
C13 C14 C20 C11 -0.9(6) . . . . ?
C13 C14 C20 C19 179.5(3) . . . . ?
C14 C13 N2 C2 -175.9(3) . . . 3_565 ?
C14 C13 N2 C12 11.6(6) . . . . ?
C14 C15 C16 C17 0.7(6) . . . . ?
C15 C14 C20 C11 177.7(4) . . . . ?
C15 C14 C20 C19 -2.0(6) . . . . ?
C15 C16 C17 C18 -179.1(4) . . . . ?
C15 C16 C17 C19 -0.4(6) . . . . ?
C16 C17 C18 N1 -179.0(4) . . . . ?
C16 C17 C18 O2 1.5(6) . . . . ?
C16 C17 C19 C8 -175.5(4) . . . . ?
C16 C17 C19 C20 -1.1(6) . . . . ?
C17 C18 N1 C1 178.2(3) . . . . ?
C17 C18 N1 C7 -7.5(6) . . . . ?
C17 C19 C20 C11 -177.4(4) . . . . ?
C17 C19 C20 C14 2.3(5) . . . . ?
C18 C17 C19 C8 3.2(6) . . . . ?
C18 C17 C19 C20 177.6(3) . . . . ?
C19 C8 C9 C10 3.3(6) . . . . ?
C19 C17 C18 N1 2.3(5) . . . . ?
C19 C17 C18 O2 -177.2(4) . . . . ?
C20 C11 C12 N2 4.8(5) . . . . ?
C20 C11 C12 O3 -174.2(4) . . . . ?
C20 C14 C15 C16 0.5(6) . . . . ?
N1 C1 C2 C3 173.3(3) . . . . ?
N1 C1 C2 N2 46.9(4) . . . 2_665 ?
N1 C1 C6 C5 -174.0(3) . . . . ?
N1 C7 C8 C9 -178.4(4) . . . . ?
N1 C7 C8 C19 -0.9(5) . . . . ?
N2 C2 C3 C4 -174.6(3) 2_665 . . . ?
N2 C13 C14 C15 176.5(4) . . . . ?
N2 C13 C14 C20 -5.0(5) . . . . ?
O1 C7 C8 C9 2.4(6) . . . . ?
O1 C7 C8 C19 180.0(4) . . . . ?
O1 C7 N1 C1 0.0(6) . . . . ?
O1 C7 N1 C18 -174.1(4) . . . . ?
O2 C18 N1 C1 -2.3(5) . . . . ?
O2 C18 N1 C7 172.0(4) . . . . ?
O3 C12 N2 C2 -5.3(5) . . . 3_565 ?
O3 C12 N2 C13 167.7(4) . . . . ?
O4 C13 C14 C15 -2.6(6) . . . . ?
O4 C13 C14 C20 175.9(4) . . . . ?
O4 C13 N2 C2 3.2(6) . . . 3_565 ?
O4 C13 N2 C12 -169.3(4) . . . . ?
C21 C22 C23 C24 60.9(4) . . . . ?
C22 C21 C26 C25 61.1(4) . . . . ?
C22 C21 N3 C27 51.8(5) . . . . ?
C22 C21 N3 C38 -133.2(3) . . . . ?
C22 C23 C24 C25 -58.9(5) . . . . ?
C23 C24 C25 C26 55.6(5) . . . . ?
C24 C25 C26 C21 -56.7(5) . . . . ?
C26 C21 C22 C23 -62.3(4) . . . . ?
C26 C21 C22 N4 173.0(3) . . . 2 ?
C26 C21 N3 C27 -71.7(4) . . . . ?
C26 C21 N3 C38 103.3(4) . . . . ?
C27 C28 C29 C30 178.5(4) . . . . ?
C27 C28 C39 C37 -0.8(6) . . . . ?
C27 C28 C39 C40 -179.5(3) . . . . ?
C28 C27 N3 C21 -175.1(3) . . . . ?
C28 C27 N3 C38 10.4(5) . . . . ?
C28 C29 C30 C31 0.0(7) . . . . ?
C28 C39 C40 C31 2.1(5) . . . . ?
C28 C39 C40 C34 178.2(4) . . . . ?
C29 C28 C39 C37 176.0(4) . . . . ?
C29 C28 C39 C40 -2.7(6) . . . . ?
C29 C30 C31 C32 179.8(4) . . . . ?
C29 C30 C31 C40 -0.6(6) . . . . ?
C30 C31 C32 N4 -179.5(4) . . . . ?
C30 C31 C32 O7 3.7(6) . . . . ?
C30 C31 C40 C34 -176.3(4) . . . . ?
C30 C31 C40 C39 -0.5(6) . . . . ?
C31 C32 N4 C22 178.9(3) . . . 3 ?
C31 C32 N4 C33 -5.2(5) . . . . ?
C32 C31 C40 C34 3.3(6) . . . . ?
C32 C31 C40 C39 179.2(3) . . . . ?
C33 C34 C35 C36 -179.2(4) . . . . ?
C33 C34 C40 C31 -3.3(6) . . . . ?
C33 C34 C40 C39 -179.1(3) . . . . ?
C34 C33 N4 C22 -179.0(3) . . . 3 ?
C34 C33 N4 C32 5.3(5) . . . . ?
C34 C35 C36 C37 -2.9(6) . . . . ?
C35 C34 C40 C31 175.3(4) . . . . ?
C35 C34 C40 C39 -0.5(6) . . . . ?
C35 C36 C37 C38 -179.3(4) . . . . ?
C35 C36 C37 C39 1.8(6) . . . . ?
C36 C37 C38 N3 -176.6(4) . . . . ?
C36 C37 C38 O6 4.9(6) . . . . ?
C36 C37 C39 C28 -178.9(4) . . . . ?
C36 C37 C39 C40 -0.2(6) . . . . ?
C37 C38 N3 C21 176.2(3) . . . . ?
C37 C38 N3 C27 -8.9(5) . . . . ?
C37 C39 C40 C31 -176.6(4) . . . . ?
C37 C39 C40 C34 -0.5(5) . . . . ?
C38 C37 C39 C28 2.2(6) . . . . ?
C38 C37 C39 C40 -179.0(3) . . . . ?
C39 C28 C29 C30 1.7(6) . . . . ?
C39 C37 C38 N3 2.3(5) . . . . ?
C39 C37 C38 O6 -176.2(4) . . . . ?
C40 C31 C32 N4 0.9(5) . . . . ?
C40 C31 C32 O7 -176.0(4) . . . . ?
C40 C34 C35 C36 2.2(6) . . . . ?
N3 C21 C22 C23 172.4(3) . . . . ?
N3 C21 C22 N4 47.8(4) . . . 2 ?
N3 C21 C26 C25 -173.0(3) . . . . ?
N3 C27 C28 C29 177.9(4) . . . . ?
N3 C27 C28 C39 -5.3(5) . . . . ?
N4 C22 C23 C24 -174.0(3) 2 . . . ?
N4 C33 C34 C35 -179.5(4) . . . . ?
N4 C33 C34 C40 -0.9(5) . . . . ?
O5 C27 C28 C29 -1.9(6) . . . . ?
O5 C27 C28 C39 174.9(4) . . . . ?
O5 C27 N3 C21 4.7(6) . . . . ?
O5 C27 N3 C38 -169.8(4) . . . . ?
O6 C38 N3 C21 -5.3(5) . . . . ?
O6 C38 N3 C27 169.6(4) . . . . ?
O7 C32 N4 C22 -4.3(5) . . . 3 ?
O7 C32 N4 C33 171.6(4) . . . . ?
O8 C33 C34 C35 1.0(6) . . . . ?
O8 C33 C34 C40 179.6(4) . . . . ?
O8 C33 N4 C22 0.5(6) . . . 3 ?
O8 C33 N4 C32 -175.3(4) . . . . ?
C41 C42 C43 C44 176.6(12) . . . . ?
C41 C42 C43 C56 -5(2) . . . . ?
C41 C54 C55 C50 -177.9(14) . . . . ?
C41 C54 C55 C56 -1(3) . . . . ?
C42 C41 C54 C53 175.8(13) . . . . ?
C42 C41 C54 C55 -5(2) . . . . ?
C42 C43 C44 C45 177.2(12) . . . . ?
C42 C43 C56 C47 -178.9(16) . . . . ?
C42 C43 C56 C55 -2(3) . . . . ?
C43 C44 C45 C46 1(2) . . . . ?
C44 C43 C56 C47 -1(3) . . . . ?
C44 C43 C56 C55 176.6(18) . . . . ?
C44 C45 C46 C47 2(2) . . . . ?
C45 C46 C47 C48 178.4(14) . . . . ?
C45 C46 C47 C56 -3(2) . . . . ?
C46 C47 C48 C49 171.6(14) . . . . ?
C46 C47 C56 C43 3(3) . . . . ?
C46 C47 C56 C55 -174.3(19) . . . . ?
C47 C48 C49 C50 6.2(18) . . . . ?
C48 C47 C56 C43 -178.9(17) . . . . ?
C48 C47 C56 C55 4(3) . . . . ?
C48 C49 C50 C51 169.6(12) . . . . ?
C48 C49 C50 C55 -3.6(19) . . . . ?
C49 C50 C51 C52 175.5(12) . . . . ?
C49 C50 C55 C54 178.0(15) . . . . ?
C49 C50 C55 C56 1(3) . . . . ?
C50 C51 C52 C53 14(2) . . . . ?
C50 C55 C56 C43 -178.5(17) . . . . ?
C50 C55 C56 C47 -1(3) . . . . ?
C51 C50 C55 C54 4(2) . . . . ?
C51 C50 C55 C56 -172.5(19) . . . . ?
C51 C52 C53 C54 -9(2) . . . . ?
C52 C53 C54 C41 179.8(12) . . . . ?
C52 C53 C54 C55 1(2) . . . . ?
C53 C54 C55 C50 1(3) . . . . ?
C53 C54 C55 C56 177.5(19) . . . . ?
C54 C41 C42 C43 8.6(18) . . . . ?
C54 C55 C56 C43 5(3) . . . . ?
C54 C55 C56 C47 -177.9(18) . . . . ?
C55 C50 C51 C52 -11.0(19) . . . . ?
C56 C43 C44 C45 -1(2) . . . . ?
C56 C47 C48 C49 -6(2) . . . . ?
C41A C42A C43A C44A 179.4(12) . . . . ?
C41A C42A C43A C56A -0.3(15) . . . . ?
C41A C54A C55A C50A 179.2(15) . . . . ?
C41A C54A C55A C56A 3(3) . . . . ?
C42A C41A C54A C53A -177.0(11) . . . . ?
C42A C41A C54A C55A -1(2) . . . . ?
C42A C43A C44A C45A 179.5(9) . . . . ?
C42A C43A C56A C47A 177.9(15) . . . . ?
C42A C43A C56A C55A 2(3) . . . . ?
C43A C44A C45A C46A 1.8(19) . . . . ?
C44A C43A C56A C47A -2(3) . . . . ?
C44A C43A C56A C55A -177.1(19) . . . . ?
C44A C45A C46A C47A 0(2) . . . . ?
C45A C46A C47A C48A -177.5(14) . . . . ?
C45A C46A C47A C56A -2(2) . . . . ?
C46A C47A C48A C49A 178.3(14) . . . . ?
C46A C47A C56A C43A 3(3) . . . . ?
C46A C47A C56A C55A 179(2) . . . . ?
C47A C48A C49A C50A 0.0(19) . . . . ?
C48A C47A C56A C43A 178.6(17) . . . . ?
C48A C47A C56A C55A -6(3) . . . . ?
C48A C49A C50A C51A 179.5(12) . . . . ?
C48A C49A C50A C55A -1.2(19) . . . . ?
C49A C50A C51A C52A 179.0(13) . . . . ?
C49A C50A C55A C54A -177.0(16) . . . . ?
C49A C50A C55A C56A -1(3) . . . . ?
C50A C51A C52A C53A 1(2) . . . . ?
C50A C55A C56A C43A -179.7(17) . . . . ?
C50A C55A C56A C47A 5(4) . . . . ?
C51A C50A C55A C54A 2(2) . . . . ?
C51A C50A C55A C56A 178(2) . . . . ?
C51A C52A C53A C54A -3(2) . . . . ?
C52A C53A C54A C41A -178.6(13) . . . . ?
C52A C53A C54A C55A 6(3) . . . . ?
C53A C54A C55A C50A -6(3) . . . . ?
C53A C54A C55A C56A 178(2) . . . . ?
C54A C41A C42A C43A -0.4(15) . . . . ?
C54A C55A C56A C43A -4(4) . . . . ?
C54A C55A C56A C47A -180(2) . . . . ?
C55A C50A C51A C52A 0(2) . . . . ?
C56A C43A C44A C45A -1(2) . . . . ?
C56A C47A C48A C49A 4(2) . . . . ?

loop_
_smtbx_masks_void_nr
_smtbx_masks_void_average_x
_smtbx_masks_void_average_y
_smtbx_masks_void_average_z
_smtbx_masks_void_volume
_smtbx_masks_void_count_electrons
_smtbx_masks_void_content
1 -0.050 -0.060 -0.106 4334.3 1464.6 '34.92 CH2Cl2'
